data_1554553
loop_
_publ_author_name
'Ge, Hangming'
'Shen, Qilong'

_publ_section_title
;
 Trifluoromethyl-substituted selenium ylide: a broadly applicable
 electrophilic trifluoromethylating reagent
;
_journal_issue 13
_journal_name_full 'Organic Chemistry Frontiers'
_journal_page_first 2205
_journal_paper_doi 10.1039/C8QO01249K
_journal_volume 6
_journal_year 2019
_chemical_formula_sum 'C12 H10 F3 N O6 Se'
_chemical_formula_weight 400.17
_space_group_crystal_system triclinic
_space_group_IT_number 2
_space_group_name_Hall '-P 1'
_space_group_name_H-M_alt 'P -1'
_atom_sites_solution_hydrogens geom
_audit_creation_method SHELXL-2013
_audit_update_record
;
2018-11-16 deposited with the CCDC.
2019-01-03 downloaded from the CCDC.
;
_cell_angle_alpha 66.084(14)
_cell_angle_beta 65.463(14)
_cell_angle_gamma 64.347(15)
_cell_formula_units_Z 2
_cell_length_a 9.809(8)
_cell_length_b 9.877(8)
_cell_length_c 9.925(8)
_cell_measurement_reflns_used 1502
_cell_measurement_temperature 293(2)
_cell_measurement_theta_max 48.291
_cell_measurement_theta_min 4.760
_cell_volume 758.1(11)
_computing_cell_refinement 'Bruker SMART'
_computing_data_collection 'Bruker SMART'
_computing_data_reduction 'Bruker SHELXTL'
_computing_molecular_graphics 'Bruker SHELXTL'
_computing_publication_material 'Bruker SHELXTL'
_computing_structure_refinement 'SHELXL-2013 (Sheldrick, 2013)'
_computing_structure_solution 'Bruker SHELXTL'
_diffrn_ambient_temperature 293(2)
_diffrn_measured_fraction_theta_full 0.992
_diffrn_measured_fraction_theta_max 0.992
_diffrn_measurement_device_type 'CCD area detector'
_diffrn_measurement_method 'phi and omega scans'
_diffrn_radiation_type MoK\a
_diffrn_radiation_wavelength 0.71073
_diffrn_reflns_av_R_equivalents 0.0283
_diffrn_reflns_av_unetI/netI 0.0622
_diffrn_reflns_Laue_measured_fraction_full 0.992
_diffrn_reflns_Laue_measured_fraction_max 0.992
_diffrn_reflns_limit_h_max 8
_diffrn_reflns_limit_h_min -11
_diffrn_reflns_limit_k_max 8
_diffrn_reflns_limit_k_min -11
_diffrn_reflns_limit_l_max 11
_diffrn_reflns_limit_l_min -12
_diffrn_reflns_number 4158
_diffrn_reflns_point_group_measured_fraction_full 0.992
_diffrn_reflns_point_group_measured_fraction_max 0.992
_diffrn_reflns_theta_full 25.242
_diffrn_reflns_theta_max 25.497
_diffrn_reflns_theta_min 2.346
_exptl_absorpt_coefficient_mu 2.539
_exptl_absorpt_correction_T_max 0.7456
_exptl_absorpt_correction_T_min 0.4196
_exptl_absorpt_correction_type multi-scan
_exptl_absorpt_process_details sadabs
_exptl_crystal_colour colorless
_exptl_crystal_density_diffrn 1.753
_exptl_crystal_description prismatic
_exptl_crystal_F_000 396
_exptl_crystal_size_max 0.200
_exptl_crystal_size_mid 0.160
_exptl_crystal_size_min 0.100
_refine_diff_density_max 1.051
_refine_diff_density_min -0.447
_refine_diff_density_rms 0.100
_refine_ls_extinction_method none
_refine_ls_goodness_of_fit_ref 1.001
_refine_ls_hydrogen_treatment constr
_refine_ls_matrix_type full
_refine_ls_number_parameters 210
_refine_ls_number_reflns 2778
_refine_ls_number_restraints 0
_refine_ls_restrained_S_all 1.001
_refine_ls_R_factor_all 0.0583
_refine_ls_R_factor_gt 0.0435
_refine_ls_shift/su_max 0.001
_refine_ls_shift/su_mean 0.000
_refine_ls_structure_factor_coef Fsqd
_refine_ls_weighting_details 'w=1/[\s^2^(Fo^2^)+(0.0516P)^2^] where P=(Fo^2^+2Fc^2^)/3'
_refine_ls_weighting_scheme calc
_refine_ls_wR_factor_gt 0.0930
_refine_ls_wR_factor_ref 0.0982
_reflns_Friedel_coverage 0.000
_reflns_number_gt 2231
_reflns_number_total 2778
_reflns_threshold_expression 'I > 2\s(I)'
_cod_data_source_file c8qo01249k2.cif
_cod_data_source_block cd16760
_cod_original_cell_volume 758.0(10)
_cod_database_code 1554553
_shelx_space_group_comment
; 
The symmetry employed for this shelxl refinement is uniquely defined 
by the following loop, which should always be used as a source of 
symmetry information in preference to the above space-group names. 
They are only intended as comments. 
;
_shelx_estimated_absorpt_t_min 0.631
_shelx_estimated_absorpt_t_max 0.785
_shelxl_version_number 2013-4

loop_
_space_group_symop_operation_xyz
'x, y, z'
'-x, -y, -z'

loop_
_atom_site_label
_atom_site_type_symbol
_atom_site_fract_x
_atom_site_fract_y
_atom_site_fract_z
_atom_site_U_iso_or_equiv
_atom_site_adp_type
_atom_site_occupancy
_atom_site_site_symmetry_order
_atom_site_calc_flag
_atom_site_refinement_flags_posn
_atom_site_refinement_flags_adp
Se1 Se 0.85801(5) 0.91231(4) 0.68364(4) 0.02829(15) Uani 1 1 d . .
F1 F 0.5884(4) 1.1341(3) 0.6137(3) 0.0655(9) Uani 1 1 d . .
F2 F 0.5331(3) 1.0033(3) 0.8487(3) 0.0510(7) Uani 1 1 d . .
F3 F 0.5835(3) 0.9016(4) 0.6728(3) 0.0605(8) Uani 1 1 d . .
N1 N 0.7901(5) 1.0515(5) 1.2623(4) 0.0454(10) Uani 1 1 d . .
O1 O 1.1232(4) 0.7382(4) 0.4920(3) 0.0498(9) Uani 1 1 d . .
O2 O 1.1056(4) 0.4969(3) 0.6097(4) 0.0548(10) Uani 1 1 d . .
O3 O 0.8583(4) 0.4625(3) 0.8705(4) 0.0588(10) Uani 1 1 d . .
O4 O 0.7054(4) 0.6828(3) 0.9400(3) 0.0436(8) Uani 1 1 d . .
O5 O 0.8217(5) 0.9412(5) 1.3721(4) 0.0729(12) Uani 1 1 d . .
O6 O 0.7496(6) 1.1858(5) 1.2595(4) 0.0828(14) Uani 1 1 d . .
C1 C 0.6221(6) 0.9922(5) 0.7096(5) 0.0394(11) Uani 1 1 d . .
C2 C 0.9160(5) 0.6978(4) 0.7193(4) 0.0316(10) Uani 1 1 d . .
C3 C 1.0546(6) 0.6496(5) 0.5976(5) 0.0364(11) Uani 1 1 d . .
C4 C 1.2437(8) 0.4464(6) 0.4873(6) 0.0733(19) Uani 1 1 d . .
H4A H 1.2180 0.4930 0.3917 0.110 Uiso 1 1 calc R U
H4B H 1.2775 0.3347 0.5101 0.110 Uiso 1 1 calc R U
H4C H 1.3273 0.4780 0.4792 0.110 Uiso 1 1 calc R U
C5 C 0.8289(5) 0.6017(5) 0.8447(5) 0.0371(11) Uani 1 1 d . .
C6 C 0.6253(7) 0.5935(6) 1.0822(6) 0.0663(17) Uani 1 1 d . .
H6A H 0.5689 0.5488 1.0615 0.099 Uiso 1 1 calc R U
H6B H 0.5521 0.6604 1.1475 0.099 Uiso 1 1 calc R U
H6C H 0.7012 0.5114 1.1328 0.099 Uiso 1 1 calc R U
C7 C 0.8344(5) 0.9497(4) 0.8722(4) 0.0287(9) Uani 1 1 d . .
C8 C 0.8789(5) 0.8279(5) 0.9945(5) 0.0333(10) Uani 1 1 d . .
H8 H 0.9177 0.7251 0.9901 0.040 Uiso 1 1 calc R U
C9 C 0.8650(5) 0.8609(5) 1.1243(5) 0.0356(10) Uani 1 1 d . .
H9 H 0.8948 0.7814 1.2079 0.043 Uiso 1 1 calc R U
C10 C 0.8058(5) 1.0146(5) 1.1248(4) 0.0314(10) Uani 1 1 d . .
C11 C 0.7677(5) 1.1384(5) 0.9999(5) 0.0353(10) Uani 1 1 d . .
H11 H 0.7333 1.2412 1.0029 0.042 Uiso 1 1 calc R U
C12 C 0.7823(5) 1.1050(5) 0.8708(4) 0.0326(10) Uani 1 1 d . .
H12 H 0.7577 1.1849 0.7852 0.039 Uiso 1 1 calc R U

loop_
_atom_site_aniso_label
_atom_site_aniso_U_11
_atom_site_aniso_U_22
_atom_site_aniso_U_33
_atom_site_aniso_U_23
_atom_site_aniso_U_13
_atom_site_aniso_U_12
Se1 0.0362(3) 0.0263(2) 0.0229(2) -0.00695(15) -0.00673(17) -0.01210(17)
F1 0.061(2) 0.0513(17) 0.0625(19) 0.0017(15) -0.0306(16) -0.0034(15)
F2 0.0346(16) 0.0699(18) 0.0472(15) -0.0269(14) -0.0039(13) -0.0133(13)
F3 0.052(2) 0.083(2) 0.0705(19) -0.0373(16) -0.0229(15) -0.0217(16)
N1 0.050(3) 0.061(3) 0.035(2) -0.018(2) -0.0063(19) -0.027(2)
O1 0.057(2) 0.0389(18) 0.0417(18) -0.0123(15) 0.0024(16) -0.0203(16)
O2 0.062(2) 0.0315(17) 0.0483(19) -0.0173(14) 0.0058(17) -0.0104(16)
O3 0.070(3) 0.0289(18) 0.058(2) -0.0098(15) 0.0000(19) -0.0188(16)
O4 0.048(2) 0.0321(16) 0.0406(17) -0.0094(13) -0.0003(15) -0.0162(14)
O5 0.097(3) 0.082(3) 0.043(2) -0.021(2) -0.034(2) -0.014(2)
O6 0.151(4) 0.069(3) 0.048(2) -0.0230(19) -0.023(2) -0.051(3)
C1 0.045(3) 0.043(3) 0.032(2) -0.010(2) -0.012(2) -0.016(2)
C2 0.041(3) 0.026(2) 0.028(2) -0.0066(17) -0.0075(19) -0.0131(18)
C3 0.051(3) 0.029(2) 0.030(2) -0.0076(19) -0.015(2) -0.011(2)
C4 0.079(5) 0.045(3) 0.065(4) -0.027(3) 0.013(3) -0.014(3)
C5 0.045(3) 0.033(2) 0.033(2) -0.0069(19) -0.011(2) -0.014(2)
C6 0.063(4) 0.058(3) 0.048(3) -0.009(3) 0.018(3) -0.031(3)
C7 0.034(3) 0.032(2) 0.022(2) -0.0073(17) -0.0043(18) -0.0164(18)
C8 0.034(3) 0.032(2) 0.037(2) -0.0103(18) -0.013(2) -0.0094(19)
C9 0.037(3) 0.040(2) 0.033(2) -0.0055(19) -0.011(2) -0.018(2)
C10 0.030(3) 0.048(3) 0.026(2) -0.0151(19) -0.0030(18) -0.020(2)
C11 0.039(3) 0.033(2) 0.037(2) -0.0123(19) -0.007(2) -0.015(2)
C12 0.041(3) 0.029(2) 0.027(2) -0.0036(17) -0.0090(19) -0.0151(19)

loop_
_atom_type_symbol
_atom_type_description
_atom_type_scat_dispersion_real
_atom_type_scat_dispersion_imag
_atom_type_scat_source
C C 0.0033 0.0016 'International Tables Vol C Tables 4.2.6.8 and 6.1.1.4'
H H 0.0000 0.0000 'International Tables Vol C Tables 4.2.6.8 and 6.1.1.4'
N N 0.0061 0.0033 'International Tables Vol C Tables 4.2.6.8 and 6.1.1.4'
O O 0.0106 0.0060 'International Tables Vol C Tables 4.2.6.8 and 6.1.1.4'
F F 0.0171 0.0103 'International Tables Vol C Tables 4.2.6.8 and 6.1.1.4'
Se Se -0.0929 2.2259 'International Tables Vol C Tables 4.2.6.8 and 6.1.1.4'

loop_
_geom_angle_atom_site_label_1
_geom_angle_atom_site_label_2
_geom_angle_atom_site_label_3
_geom_angle
C2 Se1 C7 107.55(17)
C2 Se1 C1 104.85(19)
C7 Se1 C1 94.69(17)
O6 N1 O5 123.8(4)
O6 N1 C10 118.9(4)
O5 N1 C10 117.2(4)
C3 O2 C4 115.2(4)
C5 O4 C6 116.7(3)
F2 C1 F3 108.6(4)
F2 C1 F1 107.4(4)
F3 C1 F1 108.1(4)
F2 C1 Se1 114.1(3)
F3 C1 Se1 110.5(3)
F1 C1 Se1 107.9(3)
C5 C2 C3 127.0(4)
C5 C2 Se1 123.8(3)
C3 C2 Se1 109.1(3)
O1 C3 O2 121.7(4)
O1 C3 C2 124.0(4)
O2 C3 C2 114.4(4)
O2 C4 H4A 109.5
O2 C4 H4B 109.5
H4A C4 H4B 109.5
O2 C4 H4C 109.5
H4A C4 H4C 109.5
H4B C4 H4C 109.5
O3 C5 O4 121.1(4)
O3 C5 C2 126.6(4)
O4 C5 C2 112.3(3)
O4 C6 H6A 109.5
O4 C6 H6B 109.5
H6A C6 H6B 109.5
O4 C6 H6C 109.5
H6A C6 H6C 109.5
H6B C6 H6C 109.5
C8 C7 C12 122.4(4)
C8 C7 Se1 121.4(3)
C12 C7 Se1 116.0(3)
C7 C8 C9 119.2(4)
C7 C8 H8 120.4
C9 C8 H8 120.4
C10 C9 C8 117.8(4)
C10 C9 H9 121.1
C8 C9 H9 121.1
C9 C10 C11 123.5(3)
C9 C10 N1 118.4(4)
C11 C10 N1 118.0(4)
C12 C11 C10 118.4(4)
C12 C11 H11 120.8
C10 C11 H11 120.8
C11 C12 C7 118.5(4)
C11 C12 H12 120.8
C7 C12 H12 120.8

loop_
_geom_bond_atom_site_label_1
_geom_bond_atom_site_label_2
_geom_bond_distance
Se1 C2 1.858(4)
Se1 C7 1.954(4)
Se1 C1 2.033(5)
F1 C1 1.326(5)
F2 C1 1.311(5)
F3 C1 1.324(5)
N1 O6 1.201(5)
N1 O5 1.223(5)
N1 C10 1.483(5)
O1 C3 1.223(5)
O2 C3 1.338(5)
O2 C4 1.449(6)
O3 C5 1.213(5)
O4 C5 1.352(5)
O4 C6 1.434(5)
C2 C5 1.429(6)
C2 C3 1.440(6)
C4 H4A 0.9600
C4 H4B 0.9600
C4 H4C 0.9600
C6 H6A 0.9600
C6 H6B 0.9600
C6 H6C 0.9600
C7 C8 1.382(6)
C7 C12 1.387(5)
C8 C9 1.393(6)
C8 H8 0.9300
C9 C10 1.372(6)
C9 H9 0.9300
C10 C11 1.390(6)
C11 C12 1.386(5)
C11 H11 0.9300
C12 H12 0.9300

loop_
_geom_hbond_atom_site_label_D
_geom_hbond_atom_site_label_H
_geom_hbond_atom_site_label_A
_geom_hbond_distance_DH
_geom_hbond_distance_HA
_geom_hbond_distance_DA
_geom_hbond_angle_DHA
_geom_hbond_site_symmetry_A
C9 H9 O2 0.93 2.61 3.425(6) 146.9 2_767
C11 H11 O3 0.93 2.58 3.297(6) 134.1 1_565
C12 H12 O1 0.93 2.43 3.190(5) 138.6 2_776

loop_
_geom_torsion_atom_site_label_1
_geom_torsion_atom_site_label_2
_geom_torsion_atom_site_label_3
_geom_torsion_atom_site_label_4
_geom_torsion
C7 Se1 C2 C5 54.4(4)
C1 Se1 C2 C5 -45.5(4)
C7 Se1 C2 C3 -128.5(3)
C1 Se1 C2 C3 131.6(3)
C4 O2 C3 O1 -1.6(7)
C4 O2 C3 C2 179.3(5)
C5 C2 C3 O1 179.1(5)
Se1 C2 C3 O1 2.1(6)
C5 C2 C3 O2 -1.8(7)
Se1 C2 C3 O2 -178.8(3)
C6 O4 C5 O3 8.2(7)
C6 O4 C5 C2 -170.4(4)
C3 C2 C5 O3 0.9(8)
Se1 C2 C5 O3 177.4(4)
C3 C2 C5 O4 179.4(4)
Se1 C2 C5 O4 -4.0(6)
C12 C7 C8 C9 2.8(6)
Se1 C7 C8 C9 177.8(3)
C7 C8 C9 C10 0.5(6)
C8 C9 C10 C11 -3.7(6)
C8 C9 C10 N1 179.9(4)
O6 N1 C10 C9 174.5(4)
O5 N1 C10 C9 -4.5(6)
O6 N1 C10 C11 -2.1(6)
O5 N1 C10 C11 178.9(4)
C9 C10 C11 C12 3.5(7)
N1 C10 C11 C12 179.9(4)
C10 C11 C12 C7 -0.1(6)
C8 C7 C12 C11 -3.0(6)
Se1 C7 C12 C11 -178.2(3)
